data_7101798
loop_
_publ_author_name
'Castellote, Isabel'
'Mor\'on, Mar\'ia'
'Burgos, Carolina'
'Alvarez-Builla, Julio'
'Martin, Avelino'
'G\'omez-Sal, Pilar'
'Vaquero, Juan J'

_publ_section_title
;
 Reaction of imines with N-iodosuccinimide (NIS): unexpected formation
 of stable 1 : 1 complexes.
;
_journal_issue 12
_journal_name_full 'Chemical communications (Cambridge, England)'
_journal_page_first 1281
_journal_page_last 1283
_journal_paper_doi 10.1039/b615183c
_journal_year 2007
_chemical_compound_source 'synthesis as described'
_chemical_formula_moiety 'C21 H21 I1 N2 O4'
_chemical_formula_sum 'C21 H21 I N2 O4'
_chemical_formula_weight 492.3
_chemical_name_systematic
;
?
;
_space_group_IT_number 14
_symmetry_cell_setting monoclinic
_symmetry_Int_Tables_number 14
_symmetry_space_group_name_Hall '-P 2ybc'
_symmetry_space_group_name_H-M 'P 1 21/c 1'
_atom_sites_solution_hydrogens geom
_atom_sites_solution_primary direct
_atom_sites_solution_secondary difmap
_audit_conform_dict_location ftp://ftp.iucr.org/pub/cif_core.dic
_audit_conform_dict_name cif_core.dic
_audit_conform_dict_version 2.3
_audit_creation_date 2006-09-27T11:55:01-00:00
_audit_creation_method 'WinGX routine CIF_UPDATE'
_cell_angle_alpha 90
_cell_angle_beta 96.661(4)
_cell_angle_gamma 90
_cell_formula_units_Z 4
_cell_length_a 8.9590(2)
_cell_length_b 12.0504(4)
_cell_length_c 19.2674(11)
_cell_measurement_reflns_used 0
_cell_measurement_temperature 293(2)
_cell_measurement_theta_max 0
_cell_measurement_theta_min 0
_cell_measurement_wavelength 0.71073
_cell_volume 2066.06(14)
_computing_cell_refinement 'Dirax/lsq (Duisenberg & Schreurs, 1989-2000)'
_computing_data_collection 'Collect (Nonius BV, 1997-2000)'
_computing_data_reduction 'EvalCCD (Duisenberg & Schreurs 1990-2000)'
_computing_molecular_graphics 'Ortep-3 for Windows (Farrugia, 1997)'
_computing_publication_material 'WinGX publication routines (Farrugia, 1999)'
_computing_structure_refinement 'SHELXL-97 (Sheldrick, 1997)'
_computing_structure_solution 'SHELXS-97 (Sheldrick, 1997)'
_diffrn_ambient_temperature 293(2)
_diffrn_detector 'CCD plate'
_diffrn_detector_area_resol_mean 9
_diffrn_measured_fraction_theta_full 0.961
_diffrn_measured_fraction_theta_max 0.961
_diffrn_measurement_device '95mm CCD camera on \k-goniostat'
_diffrn_measurement_device_type KappaCCD
_diffrn_measurement_method 'CCD rotation images, thick slices'
_diffrn_orient_matrix_type X=UH
_diffrn_orient_matrix_UB_11 0.01
_diffrn_orient_matrix_UB_12 0
_diffrn_orient_matrix_UB_13 0
_diffrn_orient_matrix_UB_21 0
_diffrn_orient_matrix_UB_22 0.01
_diffrn_orient_matrix_UB_23 0
_diffrn_orient_matrix_UB_31 0
_diffrn_orient_matrix_UB_32 0
_diffrn_orient_matrix_UB_33 0.01
_diffrn_radiation_monochromator graphite
_diffrn_radiation_probe x-ray
_diffrn_radiation_type MoK\a
_diffrn_radiation_wavelength 0.71073
_diffrn_reflns_av_R_equivalents 0.0221
_diffrn_reflns_av_unetI/netI 0.0162
_diffrn_reflns_limit_h_max 11
_diffrn_reflns_limit_h_min -11
_diffrn_reflns_limit_k_max 14
_diffrn_reflns_limit_k_min -13
_diffrn_reflns_limit_l_max 22
_diffrn_reflns_limit_l_min -25
_diffrn_reflns_number 46207
_diffrn_reflns_reduction_process
;
Scaled and merged with SORTAV
R.H. Blessing, (1987) Cryst. Rev. 1, 3-58
R.H. Blessing, (1989) J. Appl. Cryst. 22, 396-397
;
_diffrn_reflns_theta_full 25.24
_diffrn_reflns_theta_max 25.24
_diffrn_reflns_theta_min 5.02
_diffrn_source 'Enraf Nonius FR590'
_exptl_absorpt_coefficient_mu 1.579
_exptl_absorpt_correction_T_max 0.8332
_exptl_absorpt_correction_T_min 0.7032
_exptl_absorpt_correction_type multi-scan
_exptl_absorpt_process_details
;
R.H. Blessing, Acta Cryst. (1995), A51, 33-38
;
_exptl_crystal_colour yellow
_exptl_crystal_density_diffrn 1.583
_exptl_crystal_density_method 'not measured'
_exptl_crystal_description prism
_exptl_crystal_F_000 984
_exptl_crystal_size_max 0.24
_exptl_crystal_size_mid 0.18
_exptl_crystal_size_min 0.12
_refine_diff_density_max 0.31
_refine_diff_density_min -0.465
_refine_diff_density_rms 0.049
_refine_ls_extinction_method none
_refine_ls_goodness_of_fit_ref 0.843
_refine_ls_hydrogen_treatment mixed
_refine_ls_matrix_type full
_refine_ls_number_parameters 337
_refine_ls_number_reflns 3594
_refine_ls_number_restraints 0
_refine_ls_restrained_S_all 0.843
_refine_ls_R_factor_all 0.0238
_refine_ls_R_factor_gt 0.0195
_refine_ls_shift/su_max 0.003
_refine_ls_shift/su_mean 0
_refine_ls_structure_factor_coef Fsqd
_refine_ls_weighting_details 'calc w=1/[\s^2^(Fo^2^)+(0.0501P)^2^+1.8370P] where P=(Fo^2^+2Fc^2^)/3'
_refine_ls_weighting_scheme calc
_refine_ls_wR_factor_gt 0.0587
_refine_ls_wR_factor_ref 0.0623
_reflns_number_gt 3260
_reflns_number_total 3594
_reflns_threshold_expression >2sigma(I)
_cod_data_source_file b615183c.txt
_cod_data_source_block import
_cod_original_sg_symbol_H-M 'P 21/c'
_cod_original_formula_sum 'C21 H21 I1 N2 O4'
_cod_database_code 7101798

loop_
_symmetry_equiv_pos_as_xyz
'x, y, z'
'-x, y+1/2, -z+1/2'
'-x, -y, -z'
'x, -y-1/2, z-1/2'

loop_
_atom_site_label
_atom_site_type_symbol
_atom_site_fract_x
_atom_site_fract_y
_atom_site_fract_z
_atom_site_U_iso_or_equiv
_atom_site_adp_type
_atom_site_occupancy
_atom_site_symmetry_multiplicity
_atom_site_calc_flag
C1 C 0.7266(2) -0.0528(2) 1.17652(11) 0.0296(4) Uani 1 1 d
C3 C 0.5394(3) 0.0778(2) 1.19979(14) 0.0427(6) Uani 1 1 d
C4 C 0.5958(4) 0.1571(2) 1.14843(14) 0.0462(6) Uani 1 1 d
C4A C 0.6505(3) 0.0924(2) 1.08914(12) 0.0351(5) Uani 1 1 d
C5 C 0.6387(3) 0.1327(2) 1.02128(13) 0.0384(5) Uani 1 1 d
C6 C 0.6916(3) 0.0726(2) 0.96868(12) 0.0354(5) Uani 1 1 d
C7 C 0.7622(3) -0.03078(19) 0.98371(13) 0.0360(5) Uani 1 1 d
C8 C 0.7726(3) -0.0722(2) 1.05045(12) 0.0328(5) Uani 1 1 d
C8A C 0.7171(3) -0.01113(19) 1.10448(13) 0.0313(5) Uani 1 1 d
C9 C 0.8246(2) -0.1495(2) 1.19899(11) 0.0307(5) Uani 1 1 d
C10 C 0.9729(3) -0.1563(3) 1.18446(15) 0.0484(7) Uani 1 1 d
C11 C 1.0566(4) -0.2501(4) 1.20522(18) 0.0681(10) Uani 1 1 d
C12 C 0.9967(4) -0.3357(3) 1.23959(17) 0.0627(9) Uani 1 1 d
C13 C 0.8509(3) -0.3295(2) 1.25428(14) 0.0470(6) Uani 1 1 d
C14 C 0.7657(3) -0.2371(2) 1.23406(12) 0.0354(5) Uani 1 1 d
C16 C 0.6015(4) 0.2066(3) 0.88346(16) 0.0492(7) Uani 1 1 d
C18 C 0.9039(5) -0.1797(3) 0.94311(17) 0.0590(8) Uani 1 1 d
C21 C 0.8364(3) 0.0654(3) 1.49675(14) 0.0462(6) Uani 1 1 d
C23 C 0.8261(4) 0.0536(4) 1.57426(16) 0.0643(9) Uani 1 1 d
C24 C 0.7247(5) -0.0439(4) 1.58060(17) 0.0680(10) Uani 1 1 d
C25 C 0.6632(3) -0.0736(3) 1.50639(14) 0.0491(6) Uani 1 1 d
I19 I 0.697777(15) -0.022050(13) 1.351691(7) 0.03333(8) Uani 1 1 d
N2 N 0.6486(2) -0.01059(17) 1.22225(11) 0.0346(4) Uani 1 1 d
N20 N 0.7377(3) -0.01037(18) 1.46209(11) 0.0383(5) Uani 1 1 d
O15 O 0.6808(2) 0.10530(16) 0.90047(9) 0.0457(4) Uani 1 1 d
O17 O 0.8138(2) -0.08301(17) 0.92778(9) 0.0519(5) Uani 1 1 d
O22 O 0.9140(3) 0.1281(2) 1.46809(13) 0.0693(6) Uani 1 1 d
O26 O 0.5676(3) -0.1405(2) 1.48832(13) 0.0782(7) Uani 1 1 d
H5 H 0.601(3) 0.197(3) 1.0109(15) 0.048(8) Uiso 1 1 d
H8 H 0.818(3) -0.143(2) 1.0595(14) 0.039(7) Uiso 1 1 d
H10 H 1.017(3) -0.097(3) 1.1614(15) 0.045(8) Uiso 1 1 d
H11 H 1.147(4) -0.260(3) 1.191(2) 0.082(12) Uiso 1 1 d
H12 H 1.055(4) -0.401(3) 1.2521(18) 0.067(10) Uiso 1 1 d
H13 H 0.811(3) -0.388(3) 1.2758(16) 0.049(8) Uiso 1 1 d
H14 H 0.667(3) -0.233(2) 1.2438(15) 0.044(7) Uiso 1 1 d
H31 H 0.455(3) 0.044(2) 1.1769(15) 0.038(7) Uiso 1 1 d
H32 H 0.511(3) 0.116(3) 1.2400(16) 0.043(7) Uiso 1 1 d
H41 H 0.670(3) 0.202(3) 1.1695(16) 0.050(8) Uiso 1 1 d
H42 H 0.512(3) 0.210(3) 1.1302(16) 0.052(8) Uiso 1 1 d
H161 H 0.497(4) 0.205(3) 0.8960(17) 0.062(9) Uiso 1 1 d
H162 H 0.665(4) 0.270(3) 0.9051(18) 0.065(9) Uiso 1 1 d
H163 H 0.603(3) 0.207(2) 0.8328(17) 0.046(7) Uiso 1 1 d
H181 H 0.940(4) -0.204(3) 0.902(2) 0.080(11) Uiso 1 1 d
H182 H 0.989(4) -0.163(3) 0.983(2) 0.071(10) Uiso 1 1 d
H183 H 0.839(5) -0.231(4) 0.960(2) 0.086(13) Uiso 1 1 d
H231 H 0.794(6) 0.115(5) 1.591(3) 0.13(2) Uiso 1 1 d
H232 H 0.920(6) 0.041(4) 1.597(3) 0.098(15) Uiso 1 1 d
H241 H 0.649(6) -0.027(4) 1.607(3) 0.101(16) Uiso 1 1 d
H242 H 0.783(5) -0.102(4) 1.599(2) 0.084(13) Uiso 1 1 d

loop_
_atom_site_aniso_label
_atom_site_aniso_U_11
_atom_site_aniso_U_22
_atom_site_aniso_U_33
_atom_site_aniso_U_23
_atom_site_aniso_U_13
_atom_site_aniso_U_12
C1 0.0298(10) 0.0324(12) 0.0261(11) -0.0016(9) 0.0007(8) 0.0004(9)
C3 0.0479(15) 0.0456(16) 0.0347(13) -0.0058(11) 0.0049(11) 0.0173(12)
C4 0.0611(17) 0.0368(15) 0.0390(14) -0.0049(11) -0.0013(12) 0.0178(13)
C4A 0.0392(12) 0.0321(13) 0.0331(12) 0.0001(10) -0.0004(9) 0.0046(9)
C5 0.0441(13) 0.0303(13) 0.0391(13) 0.0056(11) -0.0026(10) 0.0058(10)
C6 0.0369(12) 0.0387(13) 0.0294(11) 0.0070(10) -0.0009(9) -0.0018(10)
C7 0.0422(13) 0.0366(14) 0.0291(12) 0.0006(9) 0.0041(10) 0.0042(10)
C8 0.0398(12) 0.0299(12) 0.0287(11) 0.0020(9) 0.0035(9) 0.0073(10)
C8A 0.0337(12) 0.0306(12) 0.0288(12) 0.0014(9) 0.0005(9) 0.0034(9)
C9 0.0324(11) 0.0377(13) 0.0219(10) -0.0026(9) 0.0019(8) 0.0069(9)
C10 0.0398(13) 0.0624(18) 0.0445(15) 0.0158(13) 0.0109(11) 0.0101(13)
C11 0.0425(16) 0.100(3) 0.065(2) 0.0238(19) 0.0193(14) 0.0336(17)
C12 0.0664(19) 0.066(2) 0.0564(19) 0.0192(16) 0.0087(15) 0.0366(17)
C13 0.0603(16) 0.0425(16) 0.0379(14) 0.0067(12) 0.0048(12) 0.0099(13)
C14 0.0374(13) 0.0389(14) 0.0293(12) 0.0009(10) 0.0022(9) 0.0038(10)
C16 0.0540(17) 0.0467(17) 0.0450(16) 0.0193(13) -0.0024(12) 0.0006(13)
C18 0.081(2) 0.057(2) 0.0410(16) -0.0023(14) 0.0158(16) 0.0279(18)
C21 0.0474(14) 0.0500(16) 0.0393(14) -0.0071(12) -0.0025(11) -0.0009(13)
C23 0.065(2) 0.090(3) 0.0361(15) -0.0149(16) -0.0022(14) 0.0059(19)
C24 0.071(2) 0.101(3) 0.0328(16) 0.0105(16) 0.0099(15) 0.005(2)
C25 0.0540(16) 0.0546(18) 0.0402(14) 0.0066(13) 0.0120(12) -0.0022(14)
I19 0.03628(11) 0.03342(12) 0.03092(11) -0.00335(5) 0.00657(7) -0.00138(5)
N2 0.0368(11) 0.0379(11) 0.0287(10) -0.0032(8) 0.0016(8) 0.0076(8)
N20 0.0433(12) 0.0419(12) 0.0296(11) -0.0034(9) 0.0042(9) -0.0043(9)
O15 0.0591(11) 0.0447(10) 0.0327(9) 0.0132(8) 0.0023(8) 0.0058(8)
O17 0.0726(13) 0.0574(13) 0.0270(9) 0.0046(8) 0.0104(8) 0.0271(10)
O22 0.0736(14) 0.0680(15) 0.0649(14) -0.0055(12) 0.0014(11) -0.0324(12)
O26 0.0921(17) 0.0792(17) 0.0656(15) 0.0052(13) 0.0187(13) -0.0415(15)

loop_
_atom_type_symbol
_atom_type_description
_atom_type_scat_dispersion_real
_atom_type_scat_dispersion_imag
_atom_type_scat_source
C C 0.0033 0.0016 'International Tables Vol C Tables 4.2.6.8 and 6.1.1.4'
H H 0 0 'International Tables Vol C Tables 4.2.6.8 and 6.1.1.4'
I I -0.4742 1.8119 'International Tables Vol C Tables 4.2.6.8 and 6.1.1.4'
N N 0.0061 0.0033 'International Tables Vol C Tables 4.2.6.8 and 6.1.1.4'
O O 0.0106 0.006 'International Tables Vol C Tables 4.2.6.8 and 6.1.1.4'

loop_
_exptl_crystal_face_index_h
_exptl_crystal_face_index_k
_exptl_crystal_face_index_l
_exptl_crystal_face_perp_dist
1 17 0 0.18
-1 -17 0 0.14
-4 0 1 0.1
4 0 -1 0.11
0 0 -1 0.2
0 0 1 0.23
-1 11 9 0.134
1 2 5 0.165
-5 4 -7 0.168
3 -8 -1 0.136
6 7 -2 0.128
-9 3 2 0.086
-4 -12 3 0.126

loop_
_geom_angle_atom_site_label_1
_geom_angle_atom_site_label_2
_geom_angle_atom_site_label_3
_geom_angle
N2 C1 C8A 122.3(2)
N2 C1 C9 117.2(2)
C8A C1 C9 120.53(19)
N2 C3 C4 112.9(2)
C4A C4 C3 109.4(2)
C5 C4A C8A 119.7(2)
C5 C4A C4 122.4(2)
C8A C4A C4 117.9(2)
C6 C5 C4A 121.1(2)
O15 C6 C5 124.5(2)
O15 C6 C7 115.6(2)
C5 C6 C7 119.9(2)
O17 C7 C8 125.1(2)
O17 C7 C6 115.3(2)
C8 C7 C6 119.6(2)
C7 C8 C8A 120.6(2)
C4A C8A C8 119.2(2)
C4A C8A C1 118.7(2)
C8 C8A C1 122.1(2)
C14 C9 C10 118.6(2)
C14 C9 C1 119.34(19)
C10 C9 C1 122.1(2)
C11 C10 C9 119.1(3)
C12 C11 C10 121.6(3)
C11 C12 C13 119.7(3)
C12 C13 C14 119.7(3)
C13 C14 C9 121.4(2)
O22 C21 N20 124.2(3)
O22 C21 C23 128.0(3)
N20 C21 C23 107.7(3)
C21 C23 C24 105.1(3)
C23 C24 C25 105.4(3)
O26 C25 N20 125.1(3)
O26 C25 C24 127.1(3)
N20 C25 C24 107.8(3)
N20 I19 N2 172.99(8)
C1 N2 C3 118.5(2)
C1 N2 I19 128.03(16)
C3 N2 I19 111.61(15)
C25 N20 C21 113.2(2)
C25 N20 I19 123.28(18)
C21 N20 I19 123.41(18)
C6 O15 C16 116.4(2)
C7 O17 C18 116.4(2)

loop_
_geom_bond_atom_site_label_1
_geom_bond_atom_site_label_2
_geom_bond_distance
C1 N2 1.291(3)
C1 C8A 1.469(3)
C1 C9 1.493(3)
C3 N2 1.477(3)
C3 C4 1.505(4)
C4 C4A 1.511(3)
C4A C5 1.387(3)
C4A C8A 1.400(3)
C5 C6 1.374(4)
C6 O15 1.365(3)
C6 C7 1.412(4)
C7 O17 1.374(3)
C7 C8 1.373(3)
C8 C8A 1.412(3)
C9 C14 1.390(4)
C9 C10 1.392(3)
C10 C11 1.390(4)
C11 C12 1.369(5)
C12 C13 1.370(4)
C13 C14 1.381(4)
C16 O15 1.431(3)
C18 O17 1.429(4)
C21 O22 1.204(4)
C21 N20 1.387(4)
C21 C23 1.514(4)
C23 C24 1.499(6)
C24 C25 1.514(4)
C25 O26 1.198(4)
C25 N20 1.374(3)
I19 N20 2.120(2)
I19 N2 2.486(2)
